data_7125742
loop_
_publ_author_name
'Kureja, Kunal'
'Zinke, Julian'
'Bruhn, Clemens'
'Siemeling, Ulrich'

_publ_section_title
;
 Imidazolium-benzimidazolates as convenient sources of
 donor-functionalised normal and abnormal N-heterocyclic carbenes.
;
_journal_issue 65
_journal_name_full 'Chemical communications (Cambridge, England)'
_journal_page_first 9705
_journal_page_last 9708
_journal_paper_doi 10.1039/c9cc05283f
_journal_volume 55
_journal_year 2019
_chemical_formula_sum 'C11 H10 N4 S'
_chemical_formula_weight 230.29
_space_group_crystal_system monoclinic
_space_group_IT_number 14
_space_group_name_Hall '-P 2ybc'
_space_group_name_H-M_alt 'P 1 21/c 1'
_atom_sites_solution_hydrogens mixed
_audit_creation_method SHELXL-2014/7
_audit_update_record
;
2019-07-08 deposited with the CCDC.	2019-07-19 downloaded from the CCDC.
;
_cell_angle_alpha 90
_cell_angle_beta 99.892(5)
_cell_angle_gamma 90
_cell_formula_units_Z 4
_cell_length_a 5.7440(4)
_cell_length_b 14.7496(13)
_cell_length_c 12.5630(8)
_cell_measurement_reflns_used 5573
_cell_measurement_temperature 100(2)
_cell_measurement_theta_max 26.27
_cell_measurement_theta_min 2.15
_cell_volume 1048.54(14)
_computing_structure_refinement 'SHELXL-2014/7 (Sheldrick, 2014)'
_diffrn_ambient_temperature 100(2)
_diffrn_detector 'image plate (34 cm diameter)'
_diffrn_detector_area_resol_mean 6.67
_diffrn_detector_type STOE
_diffrn_measured_fraction_theta_full 0.998
_diffrn_measured_fraction_theta_max 0.996
_diffrn_measurement_details ' 136 frames, detector distance = 130 mm'
_diffrn_measurement_device '2-circle goniometer'
_diffrn_measurement_device_type 'STOE IPDS 2'
_diffrn_measurement_method 'rotation method'
_diffrn_radiation_collimation '1.2, 0.6 mm diameter, multiple pinhole'
_diffrn_radiation_monochromator 'plane graphite'
_diffrn_radiation_polarisn_norm 270
_diffrn_radiation_type 'Mo K\a'
_diffrn_radiation_wavelength 0.71073
_diffrn_reflns_av_R_equivalents 0.0285
_diffrn_reflns_av_unetI/netI 0.0275
_diffrn_reflns_Laue_measured_fraction_full 0.998
_diffrn_reflns_Laue_measured_fraction_max 0.996
_diffrn_reflns_limit_h_max 5
_diffrn_reflns_limit_h_min -6
_diffrn_reflns_limit_k_max 17
_diffrn_reflns_limit_k_min -15
_diffrn_reflns_limit_l_max 15
_diffrn_reflns_limit_l_min -15
_diffrn_reflns_number 4849
_diffrn_reflns_point_group_measured_fraction_full 0.998
_diffrn_reflns_point_group_measured_fraction_max 0.996
_diffrn_reflns_theta_full 25.242
_diffrn_reflns_theta_max 25.638
_diffrn_reflns_theta_min 2.148
_diffrn_source 'Genix Mo HF'
_diffrn_source_current 1.000
_diffrn_source_power 0.050
_diffrn_source_voltage 50
_exptl_absorpt_coefficient_mu 0.283
_exptl_absorpt_correction_T_max 0.9957
_exptl_absorpt_correction_T_min 0.9656
_exptl_absorpt_correction_type integration
_exptl_absorpt_process_details 'X-red ver. 1.58 (Stoe & Cie. 2012)'
_exptl_crystal_colour colorless
_exptl_crystal_density_diffrn 1.459
_exptl_crystal_description needle
_exptl_crystal_F_000 480
_exptl_crystal_size_max 0.550
_exptl_crystal_size_mid 0.050
_exptl_crystal_size_min 0.020
_refine_diff_density_max 0.213
_refine_diff_density_min -0.320
_refine_diff_density_rms 0.049
_refine_ls_extinction_method none
_refine_ls_goodness_of_fit_ref 1.033
_refine_ls_hydrogen_treatment mixed
_refine_ls_matrix_type full
_refine_ls_number_parameters 149
_refine_ls_number_reflns 1966
_refine_ls_number_restraints 0
_refine_ls_restrained_S_all 1.033
_refine_ls_R_factor_all 0.0438
_refine_ls_R_factor_gt 0.0344
_refine_ls_shift/su_max 0.001
_refine_ls_shift/su_mean 0.000
_refine_ls_structure_factor_coef Fsqd
_refine_ls_weighting_details 'w=1/[\s^2^(Fo^2^)+(0.0535P)^2^+0.3610P] where P=(Fo^2^+2Fc^2^)/3'
_refine_ls_weighting_scheme calc
_refine_ls_wR_factor_gt 0.0880
_refine_ls_wR_factor_ref 0.0919
_reflns_Friedel_coverage 0.000
_reflns_number_gt 1642
_reflns_number_total 1966
_reflns_threshold_expression 'I > 2\s(I)'
_cod_data_source_file c9cc05283f2.cif
_cod_data_source_block i2520
_cod_original_sg_symbol_H-M 'P 21/c'
_cod_database_code 7125742
_shelx_shelxl_version_number 2014/7
_shelx_space_group_comment
;
The symmetry employed for this shelxl refinement is uniquely defined
by the following loop, which should always be used as a source of
symmetry information in preference to the above space-group names.
They are only intended as comments.
;
_shelx_estimated_absorpt_t_min 0.860
_shelx_estimated_absorpt_t_max 0.994

loop_
_space_group_symop_operation_xyz
'x, y, z'
'-x, y+1/2, -z+1/2'
'-x, -y, -z'
'x, -y-1/2, z-1/2'

loop_
_atom_site_label
_atom_site_type_symbol
_atom_site_fract_x
_atom_site_fract_y
_atom_site_fract_z
_atom_site_U_iso_or_equiv
_atom_site_adp_type
_atom_site_occupancy
_atom_site_site_symmetry_order
_atom_site_calc_flag
_atom_site_refinement_flags_posn
_atom_site_refinement_flags_adp
C1 C 0.6218(3) 0.66043(12) 0.35506(14) 0.0229(4) Uani 1 1 d . .
C2 C 0.7489(3) 0.72503(13) 0.21300(14) 0.0269(4) Uani 1 1 d . .
H2A H 0.8427 0.7597 0.1727 0.032 Uiso 1 1 calc R U
C3 C 0.5552(3) 0.67829(12) 0.17257(14) 0.0244(4) Uani 1 1 d . .
H3A H 0.4852 0.6736 0.0986 0.029 Uiso 1 1 calc R U
C4 C 0.9803(4) 0.75636(14) 0.39920(16) 0.0331(4) Uani 1 1 d . .
H4C H 1.0724 0.7957 0.3592 0.040 Uiso 1 1 calc R U
H4B H 1.0832 0.7092 0.4368 0.040 Uiso 1 1 calc R U
H4A H 0.9137 0.7926 0.4521 0.040 Uiso 1 1 calc R U
C5 C 0.2735(3) 0.58314(12) 0.24686(13) 0.0212(4) Uani 1 1 d . .
C6 C -0.0009(3) 0.49216(12) 0.28578(13) 0.0225(4) Uani 1 1 d . .
C7 C -0.1533(3) 0.43760(13) 0.33116(14) 0.0253(4) Uani 1 1 d . .
H7A H -0.1252 0.4235 0.4061 0.030 Uiso 1 1 calc R U
C8 C -0.3493(3) 0.40446(13) 0.26196(14) 0.0264(4) Uani 1 1 d . .
H8A H -0.4595 0.3673 0.2901 0.032 Uiso 1 1 calc R U
C9 C -0.3875(3) 0.42474(12) 0.15138(14) 0.0267(4) Uani 1 1 d . .
H9A H -0.5229 0.4007 0.1061 0.032 Uiso 1 1 calc R U
C10 C -0.2339(3) 0.47871(12) 0.10641(14) 0.0250(4) Uani 1 1 d . .
H10A H -0.2605 0.4915 0.0312 0.030 Uiso 1 1 calc R U
C11 C -0.0379(3) 0.51381(12) 0.17519(13) 0.0220(4) Uani 1 1 d . .
N1 N 0.7892(3) 0.71410(11) 0.32410(12) 0.0254(3) Uani 1 1 d . .
N2 N 0.4744(3) 0.63740(10) 0.26015(11) 0.0217(3) Uani 1 1 d . .
N3 N 0.2022(3) 0.53830(10) 0.32992(11) 0.0228(3) Uani 1 1 d . .
H3 H 0.279(4) 0.5383(14) 0.3904(17) 0.027 Uiso 1 1 d . U
N4 N 0.1381(3) 0.57207(10) 0.15278(11) 0.0230(3) Uani 1 1 d . .
S1 S 0.60314(8) 0.63182(3) 0.48260(3) 0.02742(16) Uani 1 1 d . .

loop_
_atom_site_aniso_label
_atom_site_aniso_U_11
_atom_site_aniso_U_22
_atom_site_aniso_U_33
_atom_site_aniso_U_23
_atom_site_aniso_U_13
_atom_site_aniso_U_12
C1 0.0204(9) 0.0196(9) 0.0282(8) -0.0008(7) 0.0029(7) -0.0001(7)
C2 0.0266(10) 0.0222(9) 0.0336(9) 0.0055(7) 0.0102(7) 0.0032(8)
C3 0.0268(10) 0.0216(9) 0.0267(8) 0.0037(7) 0.0100(7) 0.0030(8)
C4 0.0251(10) 0.0286(11) 0.0442(10) 0.0003(8) 0.0020(8) -0.0087(8)
C5 0.0210(9) 0.0201(9) 0.0230(8) -0.0001(6) 0.0056(7) 0.0025(7)
C6 0.0211(9) 0.0211(9) 0.0252(8) -0.0025(7) 0.0035(7) 0.0023(7)
C7 0.0245(10) 0.0253(10) 0.0264(8) 0.0004(7) 0.0054(7) -0.0008(8)
C8 0.0221(9) 0.0219(9) 0.0360(9) 0.0004(7) 0.0070(7) -0.0004(8)
C9 0.0203(9) 0.0231(9) 0.0350(9) -0.0054(7) -0.0004(7) 0.0017(8)
C10 0.0251(10) 0.0237(9) 0.0252(8) -0.0018(7) 0.0010(7) 0.0037(8)
C11 0.0216(9) 0.0198(9) 0.0250(8) 0.0000(6) 0.0050(7) 0.0041(7)
N1 0.0212(8) 0.0211(8) 0.0339(8) 0.0025(6) 0.0046(6) -0.0019(6)
N2 0.0222(8) 0.0209(8) 0.0221(7) 0.0012(5) 0.0042(6) 0.0004(6)
N3 0.0226(8) 0.0250(8) 0.0202(7) 0.0002(6) 0.0018(6) -0.0028(6)
N4 0.0222(8) 0.0232(8) 0.0235(7) -0.0007(5) 0.0035(6) 0.0023(6)
S1 0.0281(3) 0.0295(3) 0.0235(2) -0.00001(17) 0.00126(17) -0.0053(2)

loop_
_atom_type_symbol
_atom_type_description
_atom_type_scat_dispersion_real
_atom_type_scat_dispersion_imag
_atom_type_scat_source
C C 0.0033 0.0016 'International Tables Vol C Tables 4.2.6.8 and 6.1.1.4'
H H 0.0000 0.0000 'International Tables Vol C Tables 4.2.6.8 and 6.1.1.4'
N N 0.0061 0.0033 'International Tables Vol C Tables 4.2.6.8 and 6.1.1.4'
S S 0.1246 0.1234 'International Tables Vol C Tables 4.2.6.8 and 6.1.1.4'

loop_
_geom_angle_atom_site_label_1
_geom_angle_atom_site_label_2
_geom_angle_atom_site_label_3
_geom_angle
N1 C1 N2 104.85(14)
N1 C1 S1 125.93(13)
N2 C1 S1 129.21(14)
C3 C2 N1 107.94(16)
C3 C2 H2A 126.0
N1 C2 H2A 126.0
C2 C3 N2 106.90(15)
C2 C3 H3A 126.6
N2 C3 H3A 126.6
N1 C4 H4C 109.5
N1 C4 H4B 109.5
H4C C4 H4B 109.5
N1 C4 H4A 109.5
H4C C4 H4A 109.5
H4B C4 H4A 109.5
N4 C5 N3 115.00(16)
N4 C5 N2 122.18(15)
N3 C5 N2 122.82(15)
N3 C6 C7 132.22(16)
N3 C6 C11 104.99(15)
C7 C6 C11 122.76(16)
C6 C7 C8 116.72(16)
C6 C7 H7A 121.6
C8 C7 H7A 121.6
C7 C8 C9 121.21(17)
C7 C8 H8A 119.4
C9 C8 H8A 119.4
C10 C9 C8 121.79(17)
C10 C9 H9A 119.1
C8 C9 H9A 119.1
C9 C10 C11 117.73(16)
C9 C10 H10A 121.1
C11 C10 H10A 121.1
N4 C11 C10 129.82(15)
N4 C11 C6 110.39(15)
C10 C11 C6 119.77(17)
C1 N1 C2 110.73(15)
C1 N1 C4 123.84(15)
C2 N1 C4 125.40(16)
C1 N2 C5 128.20(15)
C1 N2 C3 109.58(15)
C5 N2 C3 122.21(14)
C5 N3 C6 106.08(14)
C5 N3 H3 122.2(15)
C6 N3 H3 131.5(15)
C5 N4 C11 103.54(14)

loop_
_geom_bond_atom_site_label_1
_geom_bond_atom_site_label_2
_geom_bond_distance
C1 N1 1.353(2)
C1 N2 1.381(2)
C1 S1 1.6781(17)
C2 C3 1.333(3)
C2 N1 1.384(2)
C2 H2A 0.9500
C3 N2 1.402(2)
C3 H3A 0.9500
C4 N1 1.459(2)
C4 H4C 0.9800
C4 H4B 0.9800
C4 H4A 0.9800
C5 N4 1.309(2)
C5 N3 1.357(2)
C5 N2 1.390(2)
C6 N3 1.382(2)
C6 C7 1.382(3)
C6 C11 1.406(2)
C7 C8 1.388(3)
C7 H7A 0.9500
C8 C9 1.401(2)
C8 H8A 0.9500
C9 C10 1.380(3)
C9 H9A 0.9500
C10 C11 1.395(3)
C10 H10A 0.9500
C11 N4 1.392(2)
N3 H3 0.81(2)
